data_7000674
loop_
_publ_author_name
'Jim\'enez-Tenorio, Manuel'
'Carmen Puerta, M.'
'Salcedo, Isabel'
'Valerga, Pedro'
'de los R\'ios, Isaac'
'Mereiter, Kurt'

_publ_section_title
;
 Oligomerization of styrenes mediated by cationic allyl nickel
 complexes containing triphenylstibine or triphenylarsine
;
_journal_issue 10
_journal_name_full 'Dalton Transactions'
_journal_page_first 1842
_journal_page_last 1852
_journal_paper_doi 10.1039/b818784c
_journal_year 2009
_chemical_formula_moiety 'C22 H22 As Br Ni'
_chemical_formula_sum 'C22 H22 As Br Ni'
_chemical_formula_weight 499.94
_chemical_name_common 'Bromo-(tri-hapto-2-methyl-allyl)-(triphenylarsine) nickel (ii)'
_chemical_name_systematic
;
Bromo-(tri-hapto-2-methyl-allyl)-(triphenylarsine) nickel (II)
;
_space_group_IT_number 14
_symmetry_cell_setting monoclinic
_symmetry_Int_Tables_number 14
_symmetry_space_group_name_Hall '-P 2ybc'
_symmetry_space_group_name_H-M 'P 1 21/c 1'
_atom_sites_solution_hydrogens geom
_atom_sites_solution_primary direct
_atom_sites_solution_secondary difmap
_audit_creation_method SHELXL-97
_cell_angle_alpha 90.00
_cell_angle_beta 98.246(3)
_cell_angle_gamma 90.00
_cell_formula_units_Z 4
_cell_length_a 12.021(2)
_cell_length_b 9.9974(18)
_cell_length_c 17.404(3)
_cell_measurement_reflns_used 9309
_cell_measurement_temperature 293(2)
_cell_measurement_theta_max 24.983
_cell_measurement_theta_min 2.215
_cell_volume 2070.0(6)
_computing_cell_refinement 'Bruker SAINT +'
_computing_data_collection 'Bruker SMART'
_computing_data_reduction 'Bruker SAINT +, SADABS, XPREP'
_computing_molecular_graphics 'ORTEP-3 vers.1.076(L.J. Faruggia, 1997)'
_computing_publication_material 'SHELXL-97 (Sheldrick, 1997)'
_computing_structure_refinement 'SHELXL-97 (Sheldrick, 1997)'
_computing_structure_solution 'SHELXS-97 (Sheldrick, 1997)'
_diffrn_ambient_temperature 293(2)
_diffrn_measured_fraction_theta_full 0.999
_diffrn_measured_fraction_theta_max 0.999
_diffrn_measurement_device_type 'Bruker SMART APEX CCD area detector'
_diffrn_measurement_method '1900 omega scan frames,0.3 deg,15 sec'
_diffrn_radiation_monochromator graphite
_diffrn_radiation_probe x-ray
_diffrn_radiation_type MoK\a
_diffrn_radiation_wavelength 0.71073
_diffrn_reflns_av_R_equivalents 0.0254
_diffrn_reflns_av_sigmaI/netI 0.0242
_diffrn_reflns_limit_h_max 14
_diffrn_reflns_limit_h_min -14
_diffrn_reflns_limit_k_max 11
_diffrn_reflns_limit_k_min -11
_diffrn_reflns_limit_l_max 20
_diffrn_reflns_limit_l_min -20
_diffrn_reflns_number 15210
_diffrn_reflns_theta_full 24.98
_diffrn_reflns_theta_max 24.98
_diffrn_reflns_theta_min 2.36
_diffrn_source 'fine-focus sealed tube'
_diffrn_source_type 'Bruker SMART APEX'
_diffrn_standards_decay_% -0.0013
_diffrn_standards_number 0
_exptl_absorpt_coefficient_mu 4.455
_exptl_absorpt_correction_T_max 1.000
_exptl_absorpt_correction_T_min 0.762
_exptl_absorpt_correction_type multi-scan
_exptl_absorpt_process_details 'semi-empirical from equiv.(prg.SADABS)'
_exptl_crystal_colour 'dark red'
_exptl_crystal_density_diffrn 1.604
_exptl_crystal_description irregular
_exptl_crystal_F_000 1000
_exptl_crystal_size_max 0.35
_exptl_crystal_size_mid 0.30
_exptl_crystal_size_min 0.27
_refine_diff_density_max 0.714
_refine_diff_density_min -0.744
_refine_diff_density_rms 0.097
_refine_ls_extinction_coef 0.0071(5)
_refine_ls_extinction_expression Fc^*^=kFc[1+0.001xFc^2^\l^3^/sin(2\q)]^-1/4^
_refine_ls_extinction_method SHELXL
_refine_ls_goodness_of_fit_ref 1.055
_refine_ls_hydrogen_treatment constr
_refine_ls_matrix_type full
_refine_ls_number_parameters 228
_refine_ls_number_reflns 3645
_refine_ls_number_restraints 0
_refine_ls_restrained_S_all 1.055
_refine_ls_R_factor_all 0.0368
_refine_ls_R_factor_gt 0.0315
_refine_ls_shift/su_max 0.001
_refine_ls_shift/su_mean 0.000
_refine_ls_structure_factor_coef Fsqd
_refine_ls_weighting_details 'calc w=1/[\s^2^(Fo^2^)+(0.0559P)^2^+0.7343P] where P=(Fo^2^+2Fc^2^)/3'
_refine_ls_weighting_scheme calc
_refine_ls_wR_factor_gt 0.0821
_refine_ls_wR_factor_ref 0.0849
_reflns_number_gt 3209
_reflns_number_total 3645
_reflns_threshold_expression >2sigma(I)
_cod_data_source_file b818784c.txt
_cod_data_source_block pva0205
_cod_original_sg_symbol_H-M 'P 21/c'
_cod_database_code 7000674

loop_
_symmetry_equiv_pos_as_xyz
'x, y, z'
'-x, y+1/2, -z+1/2'
'-x, -y, -z'
'x, -y-1/2, z-1/2'

loop_
_atom_site_label
_atom_site_type_symbol
_atom_site_fract_x
_atom_site_fract_y
_atom_site_fract_z
_atom_site_U_iso_or_equiv
_atom_site_adp_type
_atom_site_occupancy
_atom_site_symmetry_multiplicity
_atom_site_calc_flag
_atom_site_refinement_flags
_atom_site_disorder_assembly
_atom_site_disorder_group
Ni Ni 0.17339(3) 1.03851(4) 0.03158(2) 0.02630(13) Uani 1 1 d . . .
As As 0.26669(2) 0.83846(3) 0.060426(16) 0.02445(12) Uani 1 1 d . . .
Br Br 0.16811(3) 1.10717(3) 0.158951(19) 0.04555(14) Uani 1 1 d . . .
C1 C 0.1590(3) 1.0201(4) -0.08339(18) 0.0428(8) Uani 1 1 d . . .
H1A H 0.2248 0.9885 -0.1043 0.051 Uiso 1 1 calc R . .
H1B H 0.0889 0.9833 -0.1094 0.051 Uiso 1 1 calc R . .
C2 C 0.1581(3) 1.1546(3) -0.0626(2) 0.0420(8) Uani 1 1 d . . .
C3 C 0.0762(3) 1.1895(4) -0.0175(2) 0.0486(9) Uani 1 1 d . . .
H3A H -0.0009 1.1675 -0.0381 0.058 Uiso 1 1 calc R . .
H3B H 0.0845 1.2756 0.0085 0.058 Uiso 1 1 calc R . .
C4 C 0.2545(4) 1.2485(5) -0.0717(3) 0.0756(14) Uani 1 1 d . . .
H4A H 0.3225 1.1979 -0.0707 0.113 Uiso 1 1 calc R . .
H4B H 0.2634 1.3119 -0.0299 0.113 Uiso 1 1 calc R . .
H4C H 0.2386 1.2952 -0.1203 0.113 Uiso 1 1 calc R . .
C5 C 0.4083(2) 0.8650(3) 0.12769(17) 0.0281(6) Uani 1 1 d . . .
C6 C 0.4611(3) 0.9879(3) 0.1256(2) 0.0397(8) Uani 1 1 d . . .
H6 H 0.4286 1.0547 0.0926 0.048 Uiso 1 1 calc R . .
C7 C 0.5624(3) 1.0115(4) 0.1729(2) 0.0514(10) Uani 1 1 d . . .
H7 H 0.5981 1.0937 0.1711 0.062 Uiso 1 1 calc R . .
C8 C 0.6097(3) 0.9134(5) 0.2222(2) 0.0545(11) Uani 1 1 d . . .
H8 H 0.6773 0.9295 0.2541 0.065 Uiso 1 1 calc R . .
C9 C 0.5577(3) 0.7914(4) 0.2248(2) 0.0508(10) Uani 1 1 d . . .
H9 H 0.5905 0.7253 0.2582 0.061 Uiso 1 1 calc R . .
C10 C 0.4568(3) 0.7665(4) 0.17777(18) 0.0375(8) Uani 1 1 d . . .
H10 H 0.4217 0.6839 0.1798 0.045 Uiso 1 1 calc R . .
C11 C 0.3103(3) 0.7304(3) -0.02321(16) 0.0312(7) Uani 1 1 d . . .
C12 C 0.4211(3) 0.6959(4) -0.0265(2) 0.0493(9) Uani 1 1 d . . .
H12 H 0.4776 0.7231 0.0125 0.059 Uiso 1 1 calc R . .
C13 C 0.4473(4) 0.6204(5) -0.0884(2) 0.0646(12) Uani 1 1 d . . .
H13 H 0.5220 0.5992 -0.0911 0.078 Uiso 1 1 calc R . .
C14 C 0.3662(4) 0.5772(4) -0.1447(2) 0.0609(12) Uani 1 1 d . . .
H14 H 0.3851 0.5259 -0.1855 0.073 Uiso 1 1 calc R . .
C15 C 0.2559(4) 0.6090(4) -0.1419(2) 0.0593(11) Uani 1 1 d . . .
H15 H 0.1998 0.5789 -0.1804 0.071 Uiso 1 1 calc R . .
C16 C 0.2288(3) 0.6863(4) -0.0812(2) 0.0500(9) Uani 1 1 d . . .
H16 H 0.1541 0.7089 -0.0797 0.060 Uiso 1 1 calc R . .
C17 C 0.1895(2) 0.7063(3) 0.11578(16) 0.0284(6) Uani 1 1 d . . .
C18 C 0.1302(4) 0.7482(4) 0.1727(2) 0.0573(11) Uani 1 1 d . . .
H18 H 0.1284 0.8389 0.1843 0.069 Uiso 1 1 calc R . .
C19 C 0.0730(4) 0.6593(4) 0.2135(3) 0.0722(14) Uani 1 1 d . . .
H19 H 0.0342 0.6900 0.2526 0.087 Uiso 1 1 calc R . .
C20 C 0.0735(4) 0.5284(4) 0.1965(2) 0.0625(12) Uani 1 1 d . . .
H20 H 0.0340 0.4687 0.2233 0.075 Uiso 1 1 calc R . .
C21 C 0.1308(4) 0.4831(4) 0.1406(3) 0.0703(13) Uani 1 1 d . . .
H21 H 0.1311 0.3922 0.1294 0.084 Uiso 1 1 calc R . .
C22 C 0.1897(4) 0.5723(4) 0.0996(2) 0.0564(10) Uani 1 1 d . . .
H22 H 0.2293 0.5406 0.0612 0.068 Uiso 1 1 calc R . .

loop_
_atom_site_aniso_label
_atom_site_aniso_U_11
_atom_site_aniso_U_22
_atom_site_aniso_U_33
_atom_site_aniso_U_23
_atom_site_aniso_U_13
_atom_site_aniso_U_12
Ni 0.0258(2) 0.0225(2) 0.0311(2) 0.00367(15) 0.00573(16) 0.00258(15)
As 0.02724(19) 0.02008(19) 0.02570(18) 0.00043(11) 0.00268(12) 0.00218(12)
Br 0.0674(3) 0.0323(2) 0.0390(2) -0.00471(14) 0.01464(17) 0.00762(16)
C1 0.053(2) 0.043(2) 0.0332(17) 0.0061(15) 0.0061(15) 0.0022(17)
C2 0.051(2) 0.037(2) 0.0379(18) 0.0150(14) 0.0063(16) 0.0056(16)
C3 0.049(2) 0.043(2) 0.053(2) 0.0128(17) 0.0028(18) 0.0199(18)
C4 0.095(4) 0.050(3) 0.090(3) 0.014(2) 0.041(3) -0.018(3)
C5 0.0263(15) 0.0299(16) 0.0287(15) -0.0048(12) 0.0059(12) 0.0011(13)
C6 0.0376(18) 0.0314(18) 0.051(2) -0.0053(15) 0.0093(15) -0.0013(15)
C7 0.038(2) 0.051(2) 0.067(2) -0.024(2) 0.0122(18) -0.0129(18)
C8 0.0295(19) 0.085(3) 0.048(2) -0.020(2) 0.0015(16) -0.009(2)
C9 0.037(2) 0.075(3) 0.0382(18) 0.0082(18) -0.0022(15) 0.010(2)
C10 0.0357(18) 0.0397(19) 0.0366(16) 0.0035(14) 0.0035(14) 0.0025(15)
C11 0.0403(18) 0.0248(16) 0.0284(15) 0.0009(12) 0.0051(13) 0.0045(14)
C12 0.049(2) 0.058(2) 0.0420(19) -0.0078(17) 0.0095(16) 0.0121(19)
C13 0.072(3) 0.070(3) 0.058(3) -0.011(2) 0.031(2) 0.020(2)
C14 0.106(4) 0.044(2) 0.038(2) -0.0058(17) 0.026(2) 0.011(2)
C15 0.091(3) 0.046(2) 0.039(2) -0.0134(17) 0.002(2) 0.000(2)
C16 0.053(2) 0.049(2) 0.0441(19) -0.0116(17) -0.0031(17) 0.0074(18)
C17 0.0296(16) 0.0236(15) 0.0297(14) 0.0034(12) -0.0030(12) -0.0018(13)
C18 0.094(3) 0.033(2) 0.052(2) 0.0016(17) 0.035(2) -0.009(2)
C19 0.101(4) 0.057(3) 0.069(3) 0.015(2) 0.046(3) -0.012(3)
C20 0.063(3) 0.061(3) 0.061(3) 0.022(2) -0.001(2) -0.029(2)
C21 0.104(4) 0.031(2) 0.072(3) 0.005(2) -0.001(3) -0.027(2)
C22 0.085(3) 0.0296(19) 0.057(2) -0.0023(17) 0.018(2) -0.006(2)

loop_
_atom_type_symbol
_atom_type_description
_atom_type_scat_dispersion_real
_atom_type_scat_dispersion_imag
_atom_type_scat_source
C C 0.0033 0.0016 'International Tables Vol C Tables 4.2.6.8 and 6.1.1.4'
H H 0.0000 0.0000 'International Tables Vol C Tables 4.2.6.8 and 6.1.1.4'
Ni Ni 0.3393 1.1124 'International Tables Vol C Tables 4.2.6.8 and 6.1.1.4'
As As 0.0499 2.0058 'International Tables Vol C Tables 4.2.6.8 and 6.1.1.4'
Br Br -0.2901 2.4595 'International Tables Vol C Tables 4.2.6.8 and 6.1.1.4'

loop_
_geom_angle_atom_site_label_1
_geom_angle_atom_site_label_2
_geom_angle_atom_site_label_3
_geom_angle
_geom_angle_site_symmetry_1
_geom_angle_site_symmetry_3
_geom_angle_publ_flag
C1 Ni C2 40.89(14) . . ?
C1 Ni C3 71.54(15) . . ?
C2 Ni C3 40.49(14) . . ?
C1 Ni As 96.19(10) . . ?
C2 Ni As 131.75(11) . . ?
C3 Ni As 166.03(12) . . ?
C1 Ni Br 166.54(11) . . ?
C2 Ni Br 126.75(11) . . ?
C3 Ni Br 95.09(11) . . ?
As Ni Br 97.279(18) . . ?
C5 As C11 102.73(13) . . ?
C5 As C17 103.49(12) . . ?
C11 As C17 101.07(13) . . ?
C5 As Ni 111.64(9) . . ?
C11 As Ni 119.50(9) . . ?
C17 As Ni 116.34(9) . . ?
C2 C1 Ni 69.71(19) . . ?
C3 C2 C1 114.9(3) . . ?
C3 C2 C4 121.2(4) . . ?
C1 C2 C4 122.4(4) . . ?
C3 C2 Ni 70.74(19) . . ?
C1 C2 Ni 69.40(18) . . ?
C4 C2 Ni 117.6(3) . . ?
C2 C3 Ni 68.77(19) . . ?
C10 C5 C6 119.5(3) . . ?
C10 C5 As 122.4(2) . . ?
C6 C5 As 118.1(2) . . ?
C5 C6 C7 120.1(3) . . ?
C8 C7 C6 119.9(4) . . ?
C7 C8 C9 120.3(3) . . ?
C8 C9 C10 120.3(4) . . ?
C5 C10 C9 119.8(3) . . ?
C16 C11 C12 118.5(3) . . ?
C16 C11 As 119.2(3) . . ?
C12 C11 As 122.3(2) . . ?
C13 C12 C11 119.7(4) . . ?
C14 C13 C12 121.0(4) . . ?
C13 C14 C15 120.1(4) . . ?
C14 C15 C16 119.4(4) . . ?
C11 C16 C15 121.2(4) . . ?
C18 C17 C22 117.8(3) . . ?
C18 C17 As 119.0(2) . . ?
C22 C17 As 123.2(3) . . ?
C17 C18 C19 121.7(4) . . ?
C20 C19 C18 119.7(4) . . ?
C19 C20 C21 120.4(4) . . ?
C20 C21 C22 120.2(4) . . ?
C17 C22 C21 120.2(4) . . ?

loop_
_geom_bond_atom_site_label_1
_geom_bond_atom_site_label_2
_geom_bond_distance
_geom_bond_site_symmetry_2
_geom_bond_publ_flag
Ni C1 1.992(3) . ?
Ni C2 1.996(3) . ?
Ni C3 2.022(3) . ?
Ni As 2.3128(6) . ?
Ni Br 2.3302(6) . ?
As C5 1.941(3) . ?
As C11 1.944(3) . ?
As C17 1.947(3) . ?
C1 C2 1.393(5) . ?
C2 C3 1.390(5) . ?
C2 C4 1.516(6) . ?
C5 C10 1.387(4) . ?
C5 C6 1.386(4) . ?
C6 C7 1.388(5) . ?
C7 C8 1.372(6) . ?
C8 C9 1.373(6) . ?
C9 C10 1.385(5) . ?
C11 C16 1.375(5) . ?
C11 C12 1.385(5) . ?
C12 C13 1.388(5) . ?
C13 C14 1.351(6) . ?
C14 C15 1.370(6) . ?
C15 C16 1.385(5) . ?
C17 C18 1.367(5) . ?
C17 C22 1.368(5) . ?
C18 C19 1.381(5) . ?
C19 C20 1.342(6) . ?
C20 C21 1.347(6) . ?
C21 C22 1.397(6) . ?
